data_7244397
loop_
_publ_author_name
'Wojtkiewicz, Kacper'
'Lough, Alan'
'Bender, Timothy P.'

_publ_section_title
;
 Analysis of the solvent effects on the crystal growth of peripherally
 chlorinated boron subphthalocyanines
;
_journal_issue 15
_journal_name_full CrystEngComm
_journal_page_first 2791
_journal_page_last 2807
_journal_paper_doi 10.1039/D1CE01320C
_journal_volume 24
_journal_year 2022
_chemical_formula_moiety 'C24 H6 B Cl7 N6'
_chemical_formula_sum 'C24 H6 B Cl7 N6'
_chemical_formula_weight 637.31
_chemical_name_systematic Cl-Cl6BsubPc
_space_group_crystal_system monoclinic
_space_group_IT_number 14
_space_group_name_Hall '-P 2yn'
_space_group_name_H-M_alt 'P 1 21/n 1'
_atom_sites_solution_hydrogens geom
_audit_creation_method SHELXL-2018/3
_audit_update_record
;
2021-05-31 deposited with the CCDC.	2022-02-04 downloaded from the CCDC.
;
_cell_angle_alpha 90
_cell_angle_beta 99.499(1)
_cell_angle_gamma 90
_cell_formula_units_Z 4
_cell_length_a 13.0905(3)
_cell_length_b 7.4207(2)
_cell_length_c 25.4832(6)
_cell_measurement_reflns_used 9745
_cell_measurement_temperature 150(2)
_cell_measurement_theta_max 27.52
_cell_measurement_theta_min 2.67
_cell_volume 2441.51(10)
_computing_cell_refinement APEX3
_computing_data_collection 'APEX3 (Bruker, 2018)'
_computing_data_reduction 'SAINT (Bruker, 2014)'
_computing_molecular_graphics 'PLATON (Spek, 2009)'
_computing_publication_material 'SHELXTL (Sheldrick, 2008)'
_computing_structure_refinement 'SHELXL-2018/3 (Sheldrick, 2015b)'
_computing_structure_solution 'SHELXT 2014/5 (Sheldrick, 2015a)'
_diffrn_ambient_temperature 150(2)
_diffrn_measured_fraction_theta_full 1.000
_diffrn_measured_fraction_theta_max 0.997
_diffrn_measurement_device_type 'Bruker Kappa APEX-DUO CCD'
_diffrn_measurement_method '\f and \w scans'
_diffrn_radiation_type MoK\a
_diffrn_radiation_wavelength 0.71073
_diffrn_reflns_av_R_equivalents 0.0297
_diffrn_reflns_av_unetI/netI 0.0250
_diffrn_reflns_Laue_measured_fraction_full 1.000
_diffrn_reflns_Laue_measured_fraction_max 0.997
_diffrn_reflns_limit_h_max 17
_diffrn_reflns_limit_h_min -8
_diffrn_reflns_limit_k_max 9
_diffrn_reflns_limit_k_min -9
_diffrn_reflns_limit_l_max 33
_diffrn_reflns_limit_l_min -33
_diffrn_reflns_number 29765
_diffrn_reflns_point_group_measured_fraction_full 1.000
_diffrn_reflns_point_group_measured_fraction_max 0.997
_diffrn_reflns_theta_full 25.242
_diffrn_reflns_theta_max 27.556
_diffrn_reflns_theta_min 1.620
_diffrn_source 'sealed tube with Buker Triumph monochromator'
_exptl_absorpt_coefficient_mu 0.844
_exptl_absorpt_correction_T_max 0.7456
_exptl_absorpt_correction_T_min 0.6857
_exptl_absorpt_correction_type multi-scan
_exptl_absorpt_process_details 'SADABS (Krause et al., 2015)'
_exptl_crystal_colour purple
_exptl_crystal_density_diffrn 1.734
_exptl_crystal_description plate
_exptl_crystal_F_000 1264
_exptl_crystal_recrystallization_method 'Re-crystallisation from solvent: toluene/heptane'
_exptl_crystal_size_max 0.230
_exptl_crystal_size_mid 0.130
_exptl_crystal_size_min 0.050
_refine_diff_density_max 0.341
_refine_diff_density_min -0.358
_refine_diff_density_rms 0.056
_refine_ls_extinction_method none
_refine_ls_goodness_of_fit_ref 1.022
_refine_ls_hydrogen_treatment constr
_refine_ls_matrix_type full
_refine_ls_number_parameters 343
_refine_ls_number_reflns 5627
_refine_ls_number_restraints 0
_refine_ls_restrained_S_all 1.022
_refine_ls_R_factor_all 0.0405
_refine_ls_R_factor_gt 0.0291
_refine_ls_shift/su_max 0.001
_refine_ls_shift/su_mean 0.000
_refine_ls_structure_factor_coef Fsqd
_refine_ls_weighting_details 'w=1/[\s^2^(Fo^2^)+(0.0297P)^2^+1.6014P] where P=(Fo^2^+2Fc^2^)/3'
_refine_ls_weighting_scheme calc
_refine_ls_wR_factor_gt 0.0664
_refine_ls_wR_factor_ref 0.0715
_reflns_Friedel_coverage 0.000
_reflns_number_gt 4643
_reflns_number_total 5627
_reflns_threshold_expression 'I > 2\s(I)'
_cod_data_source_file d1ce01320c2.cif
_cod_data_source_block d19183_a
_cod_depositor_comments 'Adding full bibliography for 7244397--7244412.cif.'
_cod_original_sg_symbol_H-M 'P 21/n'
_cod_database_code 7244397
_shelx_shelxl_version_number 2018/3
_shelx_space_group_comment
; 
The symmetry employed for this shelxl refinement is uniquely defined 
by the following loop, which should always be used as a source of 
symmetry information in preference to the above space-group names. 
They are only intended as comments. 
;
_shelx_estimated_absorpt_t_min 0.830
_shelx_estimated_absorpt_t_max 0.959

loop_
_space_group_symop_operation_xyz
'x, y, z'
'-x+1/2, y+1/2, -z+1/2'
'-x, -y, -z'
'x-1/2, -y-1/2, z-1/2'

loop_
_atom_site_label
_atom_site_type_symbol
_atom_site_fract_x
_atom_site_fract_y
_atom_site_fract_z
_atom_site_U_iso_or_equiv
_atom_site_adp_type
_atom_site_occupancy
_atom_site_site_symmetry_order
_atom_site_calc_flag
_atom_site_refinement_flags_posn
_atom_site_refinement_flags_adp
_atom_site_refinement_flags_occupancy
_atom_site_disorder_assembly
_atom_site_disorder_group
Cl1 Cl 0.61266(3) -0.25212(6) 0.33888(2) 0.02267(10) Uani 1 1 d . . . . .
Cl2 Cl 0.35669(4) 0.78034(8) 0.40922(2) 0.04369(15) Uani 1 1 d . . . . .
Cl3 Cl 0.56239(4) 0.78108(6) 0.49195(2) 0.02881(11) Uani 1 1 d . . . . .
Cl4 Cl 1.20615(3) 0.27834(8) 0.40996(2) 0.03255(12) Uani 1 1 d . . . . .
Cl5 Cl 1.20981(4) 0.16579(8) 0.29151(2) 0.03632(13) Uani 1 1 d . . . . .
Cl6 Cl 0.60107(4) 0.18441(8) 0.02422(2) 0.03525(13) Uani 1 1 d . . . . .
Cl7 Cl 0.37786(4) 0.29260(7) 0.04364(2) 0.02961(11) Uani 1 1 d . . . . .
N1 N 0.60293(10) 0.12122(19) 0.34797(5) 0.0167(3) Uani 1 1 d . . . . .
N2 N 0.76205(11) 0.18419(19) 0.40518(5) 0.0180(3) Uani 1 1 d . . . . .
N3 N 0.75978(11) 0.01028(18) 0.32659(5) 0.0160(3) Uani 1 1 d . . . . .
N4 N 0.77374(11) -0.02882(18) 0.23548(5) 0.0162(3) Uani 1 1 d . . . . .
N5 N 0.60861(10) 0.01382(18) 0.26163(5) 0.0157(3) Uani 1 1 d . . . . .
N6 N 0.46588(11) 0.19180(19) 0.27731(5) 0.0178(3) Uani 1 1 d . . . . .
C1 C 0.51292(12) 0.2090(2) 0.32816(6) 0.0170(3) Uani 1 1 d . . . . .
C2 C 0.50036(13) 0.3456(2) 0.36789(6) 0.0181(3) Uani 1 1 d . . . . .
C3 C 0.42609(13) 0.4783(2) 0.36923(7) 0.0218(4) Uani 1 1 d . . . . .
H3A H 0.364233 0.480152 0.343807 0.026 Uiso 1 1 calc R U . . .
C4 C 0.44492(13) 0.6078(3) 0.40879(7) 0.0233(4) Uani 1 1 d . . . . .
C5 C 0.53665(14) 0.6072(2) 0.44658(7) 0.0212(4) Uani 1 1 d . . . . .
C6 C 0.61011(13) 0.4745(2) 0.44614(6) 0.0195(4) Uani 1 1 d . . . . .
H6A H 0.671365 0.472502 0.471985 0.023 Uiso 1 1 calc R U . . .
C7 C 0.59169(13) 0.3435(2) 0.40660(6) 0.0175(3) Uani 1 1 d . . . . .
C8 C 0.65912(13) 0.2046(2) 0.39123(6) 0.0175(3) Uani 1 1 d . . . . .
C9 C 0.81106(13) 0.0969(2) 0.37044(6) 0.0169(3) Uani 1 1 d . . . . .
C10 C 0.91788(13) 0.1119(2) 0.36181(6) 0.0170(3) Uani 1 1 d . . . . .
C11 C 1.00551(13) 0.1849(2) 0.39292(7) 0.0198(3) Uani 1 1 d . . . . .
H11A H 1.003784 0.225338 0.428131 0.024 Uiso 1 1 calc R U . . .
C12 C 1.09509(13) 0.1966(2) 0.37104(7) 0.0214(4) Uani 1 1 d . . . . .
C13 C 1.09700(13) 0.1438(2) 0.31818(7) 0.0211(4) Uani 1 1 d . . . . .
C14 C 1.01027(13) 0.0728(2) 0.28669(7) 0.0192(3) Uani 1 1 d . . . . .
H14A H 1.011598 0.038938 0.250858 0.023 Uiso 1 1 calc R U . . .
C15 C 0.92098(13) 0.0526(2) 0.30908(6) 0.0168(3) Uani 1 1 d . . . . .
C16 C 0.81682(13) -0.0050(2) 0.28648(6) 0.0163(3) Uani 1 1 d . . . . .
C17 C 0.67076(13) -0.0048(2) 0.22390(6) 0.0158(3) Uani 1 1 d . . . . .
C18 C 0.60872(13) 0.0527(2) 0.17469(6) 0.0167(3) Uani 1 1 d . . . . .
C19 C 0.63564(13) 0.0734(2) 0.12461(6) 0.0181(3) Uani 1 1 d . . . . .
H19A H 0.701449 0.035753 0.117630 0.022 Uiso 1 1 calc R U . . .
C20 C 0.56414(13) 0.1501(2) 0.08542(6) 0.0204(4) Uani 1 1 d . . . . .
C21 C 0.46550(13) 0.2034(2) 0.09516(7) 0.0203(4) Uani 1 1 d . . . . .
C22 C 0.43927(13) 0.1893(2) 0.14553(7) 0.0195(3) Uani 1 1 d . . . . .
H22A H 0.373640 0.228890 0.152255 0.023 Uiso 1 1 calc R U . . .
C23 C 0.51198(13) 0.1152(2) 0.18618(6) 0.0173(3) Uani 1 1 d . . . . .
C24 C 0.51802(12) 0.1023(2) 0.24388(6) 0.0167(3) Uani 1 1 d . . . . .
B1 B 0.64641(15) -0.0245(3) 0.31880(7) 0.0163(4) Uani 1 1 d . . . . .

loop_
_atom_site_aniso_label
_atom_site_aniso_U_11
_atom_site_aniso_U_22
_atom_site_aniso_U_33
_atom_site_aniso_U_23
_atom_site_aniso_U_13
_atom_site_aniso_U_12
Cl1 0.0291(2) 0.0173(2) 0.0229(2) 0.00407(16) 0.00775(17) -0.00314(17)
Cl2 0.0272(3) 0.0443(3) 0.0581(3) -0.0226(3) 0.0026(2) 0.0133(2)
Cl3 0.0328(2) 0.0262(2) 0.0289(2) -0.01025(18) 0.00951(19) -0.00211(19)
Cl4 0.0191(2) 0.0517(3) 0.0255(2) -0.0083(2) -0.00057(17) -0.0077(2)
Cl5 0.0218(2) 0.0580(3) 0.0312(2) -0.0104(2) 0.01040(19) -0.0098(2)
Cl6 0.0308(2) 0.0603(4) 0.0148(2) 0.0095(2) 0.00431(18) 0.0059(2)
Cl7 0.0245(2) 0.0419(3) 0.0196(2) 0.00465(19) -0.00470(17) 0.0046(2)
N1 0.0178(7) 0.0177(7) 0.0149(6) 0.0013(5) 0.0036(5) -0.0011(6)
N2 0.0212(7) 0.0198(7) 0.0131(6) 0.0023(5) 0.0034(5) 0.0006(6)
N3 0.0190(7) 0.0157(7) 0.0131(6) 0.0015(5) 0.0020(5) 0.0005(6)
N4 0.0191(7) 0.0143(7) 0.0152(6) 0.0001(5) 0.0023(5) -0.0001(6)
N5 0.0169(7) 0.0151(7) 0.0153(6) 0.0001(5) 0.0029(5) -0.0025(6)
N6 0.0165(7) 0.0196(7) 0.0179(7) 0.0002(6) 0.0046(5) -0.0037(6)
C1 0.0155(8) 0.0174(8) 0.0193(8) 0.0020(6) 0.0058(6) -0.0026(7)
C2 0.0183(8) 0.0201(9) 0.0175(8) 0.0012(6) 0.0076(6) -0.0039(7)
C3 0.0157(8) 0.0262(9) 0.0246(9) -0.0011(7) 0.0073(7) -0.0030(7)
C4 0.0205(8) 0.0245(9) 0.0275(9) -0.0023(7) 0.0113(7) 0.0018(7)
C5 0.0256(9) 0.0212(9) 0.0191(8) -0.0028(7) 0.0109(7) -0.0052(7)
C6 0.0218(8) 0.0219(9) 0.0158(8) 0.0005(7) 0.0061(7) -0.0037(7)
C7 0.0202(8) 0.0182(8) 0.0159(8) 0.0025(6) 0.0080(6) -0.0023(7)
C8 0.0213(8) 0.0187(8) 0.0129(7) 0.0018(6) 0.0042(6) -0.0019(7)
C9 0.0212(8) 0.0164(8) 0.0127(7) 0.0026(6) 0.0013(6) 0.0011(7)
C10 0.0191(8) 0.0160(8) 0.0152(7) 0.0029(6) 0.0012(6) 0.0028(7)
C11 0.0210(8) 0.0221(9) 0.0152(7) 0.0000(7) -0.0003(6) 0.0025(7)
C12 0.0181(8) 0.0236(9) 0.0207(8) -0.0007(7) -0.0022(7) -0.0007(7)
C13 0.0179(8) 0.0233(9) 0.0229(8) 0.0005(7) 0.0056(7) 0.0002(7)
C14 0.0207(8) 0.0199(9) 0.0167(8) 0.0006(7) 0.0023(7) 0.0035(7)
C15 0.0183(8) 0.0155(8) 0.0160(8) 0.0017(6) 0.0012(6) 0.0027(7)
C16 0.0185(8) 0.0133(8) 0.0174(8) 0.0017(6) 0.0043(6) 0.0023(7)
C17 0.0207(8) 0.0122(8) 0.0148(7) -0.0008(6) 0.0040(6) -0.0019(6)
C18 0.0176(8) 0.0150(8) 0.0169(8) -0.0018(6) 0.0012(6) -0.0038(7)
C19 0.0181(8) 0.0201(9) 0.0158(7) -0.0021(6) 0.0017(6) -0.0030(7)
C20 0.0228(9) 0.0251(9) 0.0126(7) 0.0003(7) 0.0014(7) -0.0039(7)
C21 0.0201(8) 0.0205(9) 0.0178(8) 0.0012(7) -0.0045(7) -0.0021(7)
C22 0.0167(8) 0.0207(9) 0.0203(8) -0.0023(7) 0.0008(7) -0.0018(7)
C23 0.0187(8) 0.0167(8) 0.0165(8) -0.0018(6) 0.0023(6) -0.0039(7)
C24 0.0149(7) 0.0163(8) 0.0185(8) 0.0002(6) 0.0020(6) -0.0034(6)
B1 0.0199(9) 0.0150(9) 0.0142(8) 0.0013(7) 0.0033(7) -0.0016(7)

loop_
_atom_type_symbol
_atom_type_description
_atom_type_scat_dispersion_real
_atom_type_scat_dispersion_imag
_atom_type_scat_source
C C 0.0033 0.0016 'International Tables Vol C Tables 4.2.6.8 and 6.1.1.4'
H H 0.0000 0.0000 'International Tables Vol C Tables 4.2.6.8 and 6.1.1.4'
B B 0.0013 0.0007 'International Tables Vol C Tables 4.2.6.8 and 6.1.1.4'
N N 0.0061 0.0033 'International Tables Vol C Tables 4.2.6.8 and 6.1.1.4'
Cl Cl 0.1484 0.1585 'International Tables Vol C Tables 4.2.6.8 and 6.1.1.4'

loop_
_geom_angle_atom_site_label_1
_geom_angle_atom_site_label_2
_geom_angle_atom_site_label_3
_geom_angle
_geom_angle_site_symmetry_1
_geom_angle_site_symmetry_3
_geom_angle_publ_flag
C8 N1 C1 113.46(14) . . ?
C8 N1 B1 122.38(14) . . ?
C1 N1 B1 122.84(14) . . ?
C9 N2 C8 116.56(14) . . ?
C9 N3 C16 113.30(14) . . ?
C9 N3 B1 122.41(14) . . ?
C16 N3 B1 122.84(14) . . ?
C16 N4 C17 116.22(14) . . ?
C17 N5 C24 113.65(13) . . ?
C17 N5 B1 122.01(14) . . ?
C24 N5 B1 123.17(14) . . ?
C1 N6 C24 117.10(14) . . ?
N6 C1 N1 122.66(15) . . ?
N6 C1 C2 130.32(15) . . ?
N1 C1 C2 105.26(14) . . ?
C3 C2 C7 120.26(16) . . ?
C3 C2 C1 131.96(16) . . ?
C7 C2 C1 107.20(14) . . ?
C4 C3 C2 117.96(16) . . ?
C4 C3 H3A 121.0 . . ?
C2 C3 H3A 121.0 . . ?
C3 C4 C5 121.59(17) . . ?
C3 C4 Cl2 118.73(14) . . ?
C5 C4 Cl2 119.59(14) . . ?
C6 C5 C4 120.93(16) . . ?
C6 C5 Cl3 118.66(14) . . ?
C4 C5 Cl3 120.30(14) . . ?
C5 C6 C7 117.84(16) . . ?
C5 C6 H6A 121.1 . . ?
C7 C6 H6A 121.1 . . ?
C6 C7 C2 121.39(16) . . ?
C6 C7 C8 130.57(16) . . ?
C2 C7 C8 107.47(14) . . ?
N2 C8 N1 122.99(15) . . ?
N2 C8 C7 129.48(15) . . ?
N1 C8 C7 105.57(14) . . ?
N2 C9 N3 122.88(15) . . ?
N2 C9 C10 129.66(15) . . ?
N3 C9 C10 105.50(13) . . ?
C11 C10 C15 120.65(15) . . ?
C11 C10 C9 131.75(15) . . ?
C15 C10 C9 107.29(14) . . ?
C12 C11 C10 117.97(15) . . ?
C12 C11 H11A 121.0 . . ?
C10 C11 H11A 121.0 . . ?
C11 C12 C13 121.28(16) . . ?
C11 C12 Cl4 118.68(13) . . ?
C13 C12 Cl4 120.05(13) . . ?
C14 C13 C12 121.29(16) . . ?
C14 C13 Cl5 118.69(13) . . ?
C12 C13 Cl5 120.03(13) . . ?
C13 C14 C15 117.94(15) . . ?
C13 C14 H14A 121.0 . . ?
C15 C14 H14A 121.0 . . ?
C14 C15 C10 120.76(15) . . ?
C14 C15 C16 131.76(15) . . ?
C10 C15 C16 107.11(14) . . ?
N4 C16 N3 122.81(15) . . ?
N4 C16 C15 129.77(15) . . ?
N3 C16 C15 105.78(14) . . ?
N4 C17 N5 123.49(14) . . ?
N4 C17 C18 129.14(15) . . ?
N5 C17 C18 105.49(14) . . ?
C19 C18 C23 121.52(15) . . ?
C19 C18 C17 129.85(15) . . ?
C23 C18 C17 108.07(14) . . ?
C20 C19 C18 117.93(16) . . ?
C20 C19 H19A 121.0 . . ?
C18 C19 H19A 121.0 . . ?
C19 C20 C21 121.44(15) . . ?
C19 C20 Cl6 117.32(13) . . ?
C21 C20 Cl6 121.22(13) . . ?
C22 C21 C20 121.01(15) . . ?
C22 C21 Cl7 119.87(14) . . ?
C20 C21 Cl7 119.10(13) . . ?
C21 C22 C23 118.25(16) . . ?
C21 C22 H22A 120.9 . . ?
C23 C22 H22A 120.9 . . ?
C22 C23 C18 119.70(15) . . ?
C22 C23 C24 133.44(16) . . ?
C18 C23 C24 106.45(14) . . ?
N6 C24 N5 121.93(14) . . ?
N6 C24 C23 130.77(15) . . ?
N5 C24 C23 105.32(14) . . ?
N1 B1 N5 105.02(14) . . ?
N1 B1 N3 105.33(14) . . ?
N5 B1 N3 105.13(13) . . ?
N1 B1 Cl1 113.68(12) . . ?
N5 B1 Cl1 113.07(12) . . ?
N3 B1 Cl1 113.74(12) . . ?

loop_
_geom_bond_atom_site_label_1
_geom_bond_atom_site_label_2
_geom_bond_distance
_geom_bond_site_symmetry_2
_geom_bond_publ_flag
Cl1 B1 1.8395(19) . ?
Cl2 C4 1.7253(18) . ?
Cl3 C5 1.7282(18) . ?
Cl4 C12 1.7290(17) . ?
Cl5 C13 1.7321(17) . ?
Cl6 C20 1.7262(17) . ?
Cl7 C21 1.7263(17) . ?
N1 C8 1.368(2) . ?
N1 C1 1.368(2) . ?
N1 B1 1.479(2) . ?
N2 C9 1.343(2) . ?
N2 C8 1.344(2) . ?
N3 C9 1.365(2) . ?
N3 C16 1.366(2) . ?
N3 B1 1.487(2) . ?
N4 C16 1.340(2) . ?
N4 C17 1.343(2) . ?
N5 C17 1.365(2) . ?
N5 C24 1.366(2) . ?
N5 B1 1.487(2) . ?
N6 C1 1.346(2) . ?
N6 C24 1.351(2) . ?
C1 C2 1.461(2) . ?
C2 C3 1.388(2) . ?
C2 C7 1.419(2) . ?
C3 C4 1.385(2) . ?
C3 H3A 0.9500 . ?
C4 C5 1.410(3) . ?
C5 C6 1.378(3) . ?
C6 C7 1.392(2) . ?
C6 H6A 0.9500 . ?
C7 C8 1.453(2) . ?
C9 C10 1.455(2) . ?
C10 C11 1.392(2) . ?
C10 C15 1.421(2) . ?
C11 C12 1.382(2) . ?
C11 H11A 0.9500 . ?
C12 C13 1.407(2) . ?
C13 C14 1.382(2) . ?
C14 C15 1.391(2) . ?
C14 H14A 0.9500 . ?
C15 C16 1.454(2) . ?
C17 C18 1.442(2) . ?
C18 C19 1.387(2) . ?
C18 C23 1.424(2) . ?
C19 C20 1.374(2) . ?
C19 H19A 0.9500 . ?
C20 C21 1.411(2) . ?
C21 C22 1.386(2) . ?
C22 C23 1.399(2) . ?
C22 H22A 0.9500 . ?
C23 C24 1.463(2) . ?

loop_
_geom_torsion_atom_site_label_1
_geom_torsion_atom_site_label_2
_geom_torsion_atom_site_label_3
_geom_torsion_atom_site_label_4
_geom_torsion
_geom_torsion_site_symmetry_1
_geom_torsion_site_symmetry_2
_geom_torsion_site_symmetry_3
_geom_torsion_site_symmetry_4
_geom_torsion_publ_flag
C24 N6 C1 N1 -8.6(2) . . . . ?
C24 N6 C1 C2 153.94(17) . . . . ?
C8 N1 C1 N6 155.67(15) . . . . ?
B1 N1 C1 N6 -11.5(2) . . . . ?
C8 N1 C1 C2 -10.62(18) . . . . ?
B1 N1 C1 C2 -177.75(14) . . . . ?
N6 C1 C2 C3 12.9(3) . . . . ?
N1 C1 C2 C3 177.74(17) . . . . ?
N6 C1 C2 C7 -158.17(16) . . . . ?
N1 C1 C2 C7 6.66(17) . . . . ?
C7 C2 C3 C4 0.8(2) . . . . ?
C1 C2 C3 C4 -169.30(17) . . . . ?
C2 C3 C4 C5 0.4(3) . . . . ?
C2 C3 C4 Cl2 176.82(13) . . . . ?
C3 C4 C5 C6 -1.4(3) . . . . ?
Cl2 C4 C5 C6 -177.87(13) . . . . ?
C3 C4 C5 Cl3 174.70(14) . . . . ?
Cl2 C4 C5 Cl3 -1.7(2) . . . . ?
C4 C5 C6 C7 1.2(2) . . . . ?
Cl3 C5 C6 C7 -174.97(12) . . . . ?
C5 C6 C7 C2 0.0(2) . . . . ?
C5 C6 C7 C8 170.19(16) . . . . ?
C3 C2 C7 C6 -1.0(2) . . . . ?
C1 C2 C7 C6 171.31(14) . . . . ?
C3 C2 C7 C8 -173.24(15) . . . . ?
C1 C2 C7 C8 -0.92(18) . . . . ?
C9 N2 C8 N1 8.9(2) . . . . ?
C9 N2 C8 C7 -152.76(17) . . . . ?
C1 N1 C8 N2 -155.33(15) . . . . ?
B1 N1 C8 N2 11.9(2) . . . . ?
C1 N1 C8 C7 10.08(18) . . . . ?
B1 N1 C8 C7 177.28(14) . . . . ?
C6 C7 C8 N2 -12.3(3) . . . . ?
C2 C7 C8 N2 158.93(16) . . . . ?
C6 C7 C8 N1 -176.44(16) . . . . ?
C2 C7 C8 N1 -5.18(18) . . . . ?
C8 N2 C9 N3 -8.9(2) . . . . ?
C8 N2 C9 C10 152.79(17) . . . . ?
C16 N3 C9 N2 154.83(15) . . . . ?
B1 N3 C9 N2 -11.8(2) . . . . ?
C16 N3 C9 C10 -10.64(18) . . . . ?
B1 N3 C9 C10 -177.26(14) . . . . ?
N2 C9 C10 C11 16.8(3) . . . . ?
N3 C9 C10 C11 -179.08(17) . . . . ?
N2 C9 C10 C15 -156.62(17) . . . . ?
N3 C9 C10 C15 7.48(18) . . . . ?
C15 C10 C11 C12 -0.3(2) . . . . ?
C9 C10 C11 C12 -173.05(17) . . . . ?
C10 C11 C12 C13 2.7(3) . . . . ?
C10 C11 C12 Cl4 -177.42(13) . . . . ?
C11 C12 C13 C14 -2.1(3) . . . . ?
Cl4 C12 C13 C14 177.99(14) . . . . ?
C11 C12 C13 Cl5 178.34(14) . . . . ?
Cl4 C12 C13 Cl5 -1.6(2) . . . . ?
C12 C13 C14 C15 -0.9(3) . . . . ?
Cl5 C13 C14 C15 178.67(13) . . . . ?
C13 C14 C15 C10 3.2(2) . . . . ?
C13 C14 C15 C16 175.30(17) . . . . ?
C11 C10 C15 C14 -2.6(3) . . . . ?
C9 C10 C15 C14 171.67(15) . . . . ?
C11 C10 C15 C16 -176.48(15) . . . . ?
C9 C10 C15 C16 -2.17(18) . . . . ?
C17 N4 C16 N3 11.6(2) . . . . ?
C17 N4 C16 C15 -151.65(17) . . . . ?
C9 N3 C16 N4 -157.39(15) . . . . ?
B1 N3 C16 N4 9.2(2) . . . . ?
C9 N3 C16 C15 9.32(18) . . . . ?
B1 N3 C16 C15 175.88(15) . . . . ?
C14 C15 C16 N4 -11.4(3) . . . . ?
C10 C15 C16 N4 161.47(17) . . . . ?
C14 C15 C16 N3 -176.85(18) . . . . ?
C10 C15 C16 N3 -3.97(18) . . . . ?
C16 N4 C17 N5 -10.5(2) . . . . ?
C16 N4 C17 C18 151.60(17) . . . . ?
C24 N5 C17 N4 156.43(15) . . . . ?
B1 N5 C17 N4 -11.6(2) . . . . ?
C24 N5 C17 C18 -9.21(18) . . . . ?
B1 N5 C17 C18 -177.20(14) . . . . ?
N4 C17 C18 C19 10.4(3) . . . . ?
N5 C17 C18 C19 174.90(17) . . . . ?
N4 C17 C18 C23 -160.90(16) . . . . ?
N5 C17 C18 C23 3.64(18) . . . . ?
C23 C18 C19 C20 -2.5(2) . . . . ?
C17 C18 C19 C20 -172.79(17) . . . . ?
C18 C19 C20 C21 -1.2(3) . . . . ?
C18 C19 C20 Cl6 177.08(13) . . . . ?
C19 C20 C21 C22 3.6(3) . . . . ?
Cl6 C20 C21 C22 -174.62(14) . . . . ?
C19 C20 C21 Cl7 -178.03(14) . . . . ?
Cl6 C20 C21 Cl7 3.8(2) . . . . ?
C20 C21 C22 C23 -2.1(3) . . . . ?
Cl7 C21 C22 C23 179.56(13) . . . . ?
C21 C22 C23 C18 -1.6(2) . . . . ?
C21 C22 C23 C24 169.95(17) . . . . ?
C19 C18 C23 C22 4.0(2) . . . . ?
C17 C18 C23 C22 176.14(15) . . . . ?
C19 C18 C23 C24 -169.60(15) . . . . ?
C17 C18 C23 C24 2.53(18) . . . . ?
C1 N6 C24 N5 7.8(2) . . . . ?
C1 N6 C24 C23 -153.73(17) . . . . ?
C17 N5 C24 N6 -154.85(15) . . . . ?
B1 N5 C24 N6 13.0(2) . . . . ?
C17 N5 C24 C23 10.76(18) . . . . ?
B1 N5 C24 C23 178.59(14) . . . . ?
C22 C23 C24 N6 -16.2(3) . . . . ?
C18 C23 C24 N6 156.10(17) . . . . ?
C22 C23 C24 N5 179.92(18) . . . . ?
C18 C23 C24 N5 -7.73(18) . . . . ?
C8 N1 B1 N5 -138.63(15) . . . . ?
C1 N1 B1 N5 27.4(2) . . . . ?
C8 N1 B1 N3 -27.9(2) . . . . ?
C1 N1 B1 N3 138.09(15) . . . . ?
C8 N1 B1 Cl1 97.26(16) . . . . ?
C1 N1 B1 Cl1 -96.74(16) . . . . ?
C17 N5 B1 N1 138.60(15) . . . . ?
C24 N5 B1 N1 -28.2(2) . . . . ?
C17 N5 B1 N3 27.7(2) . . . . ?
C24 N5 B1 N3 -139.09(15) . . . . ?
C17 N5 B1 Cl1 -96.91(16) . . . . ?
C24 N5 B1 Cl1 96.26(17) . . . . ?
C9 N3 B1 N1 27.9(2) . . . . ?
C16 N3 B1 N1 -137.42(15) . . . . ?
C9 N3 B1 N5 138.57(15) . . . . ?
C16 N3 B1 N5 -26.8(2) . . . . ?
C9 N3 B1 Cl1 -97.20(17) . . . . ?
C16 N3 B1 Cl1 97.44(16) . . . . ?
